data_4004038
loop_
_publ_author_name
'Belik, A.A.'
'Iikubo, S.'
'Kodama, K.'
'Igawa, N.'
'Shamoto, S.'
'Takayama-Muromachi, E.'

_publ_section_title
;
 Neutron powder diffraction study on the crystal and magnetic structures
 of BiCrO3 :At 80 K
;
_journal_name_full 'Chemistry of Materials'
_journal_page_first 3765
_journal_page_last 3769
_journal_paper_doi 10.1021/cm800375d
_journal_volume 20
_journal_year 2008
_chemical_formula_sum 'Bi Cr O3'
_chemical_name_common 'BiCrO3 at 80 K'
_space_group_IT_number 15
_space_group_name_Hall '-C 2yc'
_space_group_name_H-M_alt 'C 1 2/c 1'
_cell_angle_alpha 90.000000
_cell_angle_beta 108.568(3)
_cell_angle_gamma 90.000000
_cell_formula_units_Z 8
_cell_length_a 9.4620(4)
_cell_length_b 5.4781(2)
_cell_length_c 9.5835(3)
_cell_volume 470.89(3)
_diffrn_ambient_pressure 100
_diffrn_ambient_temperature 80
_cod_data_source_file BiCrO3-C2c-80K.cif
_cod_data_source_block BiCrO3-80K
_cod_original_sg_symbol_H-M 'C 2/c'
_cod_database_code 4004038

loop_
_space_group_symop_id
_space_group_symop_operation_xyz
1 x,y,z
2 -x,-y,-z
3 -x,y,-z+1/2
4 x,-y,z+1/2
5 x+1/2,y+1/2,z
6 -x+1/2,-y+1/2,-z
7 -x+1/2,y+1/2,-z+1/2
8 x+1/2,-y+1/2,z+1/2

loop_
_atom_site_label
_atom_site_occupancy
_atom_site_fract_x
_atom_site_fract_y
_atom_site_fract_z
_atom_site_adp_type
_atom_site_B_iso_or_equiv
_atom_site_type_symbol
Bi 1.0 0.13336(16) 0.2130(3) 0.13107(17) Biso 0.34(4) Bi
Cr1 1.0 0.000000 0.2412(7) 0.750000 Biso 0.53(10) Cr
Cr2 1.0 0.250000 0.250000 0.500000 Biso 0.41(10) Cr
O1 1.0 0.0867(3) 0.2009(5) 0.5874(2) Biso 0.68(5) O
O2 1.0 0.1537(3) 0.5268(5) 0.3648(3) Biso 0.51(5) O
O3 1.0 0.3570(3) 0.5217(5) 0.1581(3) Biso 0.33(5) O
